data_2105257
loop_
_publ_author_name
'Britton, Doyle'
'Young, Jr, Victor G.'
'Noland, Wayland E.'
'Pinnow, Matthew J.'
'Clark, Christopher M.'

_publ_section_title
;
 Four polymorphs (polytypes) of 5,6-dimethylbenzofurazan 1-oxide
;
_journal_issue 5
_journal_name_full 'Acta Crystallographica Section B'
_journal_page_first 536
_journal_page_last 542
_journal_paper_doi 10.1107/S0108768112037457
_journal_volume 68
_journal_year 2012
_chemical_formula_moiety 'C8 H8 N2 O2'
_chemical_formula_sum 'C8 H8 N2 O2'
_chemical_formula_weight 164.16
_chemical_name_systematic
;
 5,6-benzfurazan 1-oxide, polymorph Z4
;
_space_group_IT_number 2
_symmetry_cell_setting triclinic
_symmetry_space_group_name_Hall '-P 1'
_symmetry_space_group_name_H-M 'P -1'
_atom_sites_solution_hydrogens geom
_atom_sites_solution_primary direct
_atom_sites_solution_secondary difmap
_audit_creation_method SHELXTL
_cell_angle_alpha 89.264(2)
_cell_angle_beta 83.419(2)
_cell_angle_gamma 87.027(2)
_cell_formula_units_Z 4
_cell_length_a 7.3643(9)
_cell_length_b 9.0332(11)
_cell_length_c 11.6675(14)
_cell_measurement_reflns_used 3327
_cell_measurement_temperature 173(2)
_cell_measurement_theta_max 27.3
_cell_measurement_theta_min 2.8
_cell_volume 769.99(16)
_computing_cell_refinement 'SAINT (Bruker, 2003)'
_computing_data_collection 'SMART (Bruker, 2003)'
_computing_data_reduction SAINT
_computing_molecular_graphics SHELXTL
_computing_publication_material SHELXTL
_computing_structure_refinement SHELXTL
_computing_structure_solution 'SHELXTL (Sheldrick, 2008)'
_diffrn_ambient_temperature 173(2)
_diffrn_measured_fraction_theta_full 0.987
_diffrn_measured_fraction_theta_max 0.987
_diffrn_measurement_device_type
;
Bruker SMART 1K CCD area-detector diffractometer
;
_diffrn_measurement_method '\w scans'
_diffrn_radiation_monochromator graphite
_diffrn_radiation_source 'fine-focus sealed tube'
_diffrn_radiation_type MoK\a
_diffrn_radiation_wavelength 0.71073
_diffrn_reflns_av_R_equivalents 0.0242
_diffrn_reflns_av_sigmaI/netI 0.0254
_diffrn_reflns_limit_h_max 9
_diffrn_reflns_limit_h_min -9
_diffrn_reflns_limit_k_max 11
_diffrn_reflns_limit_k_min -11
_diffrn_reflns_limit_l_max 15
_diffrn_reflns_limit_l_min 0
_diffrn_reflns_number 8977
_diffrn_reflns_theta_full 27.52
_diffrn_reflns_theta_max 27.52
_diffrn_reflns_theta_min 1.76
_diffrn_standards_decay_% <1
_diffrn_standards_number 0
_exptl_absorpt_coefficient_mu 0.105
_exptl_absorpt_correction_T_max 0.97
_exptl_absorpt_correction_T_min 0.96
_exptl_absorpt_correction_type multi-scan
_exptl_absorpt_process_details
;
SADABS; Sheldrick, 2008; Blessing, 1995
;
_exptl_crystal_colour 'pale yellow'
_exptl_crystal_density_diffrn 1.416
_exptl_crystal_density_method 'not measured'
_exptl_crystal_description prism
_exptl_crystal_F_000 344
_exptl_crystal_size_max 0.35
_exptl_crystal_size_mid 0.30
_exptl_crystal_size_min 0.25
_refine_diff_density_max 0.185
_refine_diff_density_min -0.147
_refine_ls_extinction_coef 0.007(2)
_refine_ls_extinction_expression Fc^*^=kFc[1+0.001xFc^2^\l^3^/sin(2\q)]^-1/4^
_refine_ls_extinction_method SHELXTL
_refine_ls_goodness_of_fit_ref 1.048
_refine_ls_hydrogen_treatment constr
_refine_ls_matrix_type full
_refine_ls_number_parameters 304
_refine_ls_number_reflns 3498
_refine_ls_number_restraints 192
_refine_ls_restrained_S_all 1.021
_refine_ls_R_factor_all 0.0818
_refine_ls_R_factor_gt 0.0486
_refine_ls_shift/su_max 0.001
_refine_ls_shift/su_mean 0.000
_refine_ls_structure_factor_coef Fsqd
_refine_ls_weighting_details 'calc w=1/[\s^2^(Fo^2^)+(0.0710P)^2^+0.0760P] where P=(Fo^2^+2Fc^2^)/3'
_refine_ls_weighting_scheme calc
_refine_ls_wR_factor_gt 0.1251
_refine_ls_wR_factor_ref 0.1396
_reflns_number_gt 2286
_reflns_number_total 3498
_reflns_threshold_expression '>2\s(I) '
_cod_data_source_file ps5015.cif
_cod_data_source_block Z4
_cod_original_sg_symbol_H-M P-1
_cod_database_code 2105257
_cod_database_fobs_code 2105257

loop_
_symmetry_equiv_pos_as_xyz
'x, y, z'
'-x, -y, -z'

loop_
_atom_site_type_symbol
_atom_site_label
_atom_site_fract_x
_atom_site_fract_y
_atom_site_fract_z
_atom_site_U_iso_or_equiv
_atom_site_adp_type
_atom_site_calc_flag
_atom_site_refinement_flags
_atom_site_occupancy
_atom_site_symmetry_multiplicity
_atom_site_disorder_assembly
_atom_site_disorder_group
O O11 0.8147(2) 0.79897(19) 0.00576(14) 0.0541(5) Uani d PD 0.5672(12) 1 A 1
O O12 0.6189(2) 0.81070(16) 0.17525(13) 0.0483(5) Uani d PD 0.5672(12) 1 A 1
N N11 0.7192(3) 0.7289(2) 0.08020(16) 0.0391(5) Uani d PD 0.5672(12) 1 A 1
N N12 0.5183(3) 0.7141(2) 0.24628(17) 0.0430(5) Uani d PD 0.5672(12) 1 A 1
C C11 0.6769(7) 0.5874(3) 0.0966(3) 0.0316(6) Uani d PD 0.5672(12) 1 A 1
C C12 0.5557(7) 0.5803(3) 0.1980(3) 0.0316(6) Uani d PD 0.5672(12) 1 A 1
C C13 0.4931(12) 0.4414(4) 0.2386(5) 0.0340(6) Uani d PD 0.5672(12) 1 A 1
H H13 0.4085 0.4348 0.3061 0.041 Uiso calc PR 0.5672(12) 1 A 1
C C14 0.5574(11) 0.3164(4) 0.1781(5) 0.0301(8) Uani d PD 0.5672(12) 1 A 1
C C15 0.6857(11) 0.3272(4) 0.0734(5) 0.0290(9) Uani d PD 0.5672(12) 1 A 1
C C16 0.7410(13) 0.4605(4) 0.0320(6) 0.0336(7) Uani d PD 0.5672(12) 1 A 1
H H16 0.8200 0.4681 -0.0379 0.040 Uiso calc PR 0.5672(12) 1 A 1
C C17 0.4851(19) 0.1680(5) 0.2134(9) 0.0439(6) Uani d PD 0.5672(12) 1 A 1
H H17A 0.3956 0.1796 0.2821 0.066 Uiso calc PR 0.5672(12) 1 A 1
H H17B 0.5865 0.1001 0.2310 0.066 Uiso calc PR 0.5672(12) 1 A 1
H H17C 0.4261 0.1277 0.1503 0.066 Uiso calc PR 0.5672(12) 1 A 1
C C18 0.743(2) 0.1895(5) 0.0047(10) 0.0461(12) Uani d PD 0.5672(12) 1 A 1
H H18A 0.8344 0.2136 -0.0600 0.069 Uiso calc PR 0.5672(12) 1 A 1
H H18B 0.6365 0.1503 -0.0251 0.069 Uiso calc PR 0.5672(12) 1 A 1
H H18C 0.7970 0.1148 0.0543 0.069 Uiso calc PR 0.5672(12) 1 A 1
O O11A 0.4893(3) 0.8068(2) 0.27788(17) 0.0566(7) Uani d PD 0.4328(12) 1 A 2
O O12A 0.6861(3) 0.8172(2) 0.10931(17) 0.0483(5) Uani d PD 0.4328(12) 1 A 2
N N11A 0.5751(5) 0.7360(2) 0.1967(2) 0.0430(5) Uani d PD 0.4328(12) 1 A 2
N N12A 0.7688(4) 0.7194(3) 0.0270(2) 0.0391(5) Uani d PD 0.4328(12) 1 A 2
C C11A 0.5949(10) 0.5936(3) 0.1654(4) 0.0316(6) Uani d PD 0.4328(12) 1 A 2
C C12A 0.7139(10) 0.5854(3) 0.0628(5) 0.0316(6) Uani d PD 0.4328(12) 1 A 2
C C13A 0.7539(18) 0.4470(5) 0.0074(8) 0.0336(7) Uani d PD 0.4328(12) 1 A 2
H H13A 0.8371 0.4390 -0.0611 0.040 Uiso calc PR 0.4328(12) 1 A 2
C C14A 0.6698(15) 0.3249(5) 0.0548(7) 0.0290(9) Uani d PD 0.4328(12) 1 A 2
C C15A 0.5494(16) 0.3363(4) 0.1633(8) 0.0301(8) Uani d PD 0.4328(12) 1 A 2
C C16A 0.5133(17) 0.4682(5) 0.2178(7) 0.0340(6) Uani d PD 0.4328(12) 1 A 2
H H16A 0.4359 0.4757 0.2886 0.041 Uiso calc PR 0.4328(12) 1 A 2
C C17A 0.719(3) 0.1741(6) 0.0036(14) 0.0461(12) Uani d PD 0.4328(12) 1 A 2
H H17D 0.7943 0.1846 -0.0705 0.069 Uiso calc PR 0.4328(12) 1 A 2
H H17E 0.6066 0.1254 -0.0083 0.069 Uiso calc PR 0.4328(12) 1 A 2
H H17F 0.7871 0.1141 0.0564 0.069 Uiso calc PR 0.4328(12) 1 A 2
C C18A 0.482(3) 0.1969(6) 0.2220(11) 0.0439(6) Uani d PD 0.4328(12) 1 A 2
H H18D 0.4102 0.2221 0.2958 0.066 Uiso calc PR 0.4328(12) 1 A 2
H H18E 0.5868 0.1305 0.2358 0.066 Uiso calc PR 0.4328(12) 1 A 2
H H18F 0.4051 0.1475 0.1726 0.066 Uiso calc PR 0.4328(12) 1 A 2
O O21 -0.0409(2) 0.37167(17) 0.75642(13) 0.0532(5) Uani d PD 0.6307(14) 1 B 1
O O22 0.1562(2) 0.36192(15) 0.58742(12) 0.0460(4) Uani d PD 0.6307(14) 1 B 1
N N21 0.0502(3) 0.4431(2) 0.68069(15) 0.0378(5) Uani d PD 0.6307(14) 1 B 1
N N22 0.2478(3) 0.4607(2) 0.51346(16) 0.0429(5) Uani d PD 0.6307(14) 1 B 1
C C21 0.0812(7) 0.5863(3) 0.6608(3) 0.0306(6) Uani d PD 0.6307(14) 1 B 1
C C22 0.2011(6) 0.5949(3) 0.5590(3) 0.0316(5) Uani d PD 0.6307(14) 1 B 1
C C23 0.2554(10) 0.7352(4) 0.5161(5) 0.0349(5) Uani d PD 0.6307(14) 1 B 1
H H23 0.3396 0.7430 0.4484 0.042 Uiso calc PR 0.6307(14) 1 B 1
C C24 0.1835(11) 0.8597(3) 0.5744(5) 0.0309(7) Uani d PD 0.6307(14) 1 B 1
C C25 0.0575(12) 0.8471(4) 0.6800(5) 0.0307(8) Uani d PD 0.6307(14) 1 B 1
C C26 0.0114(13) 0.7127(4) 0.7240(6) 0.0324(5) Uani d PD 0.6307(14) 1 B 1
H H26 -0.0651 0.7041 0.7948 0.039 Uiso calc PR 0.6307(14) 1 B 1
C C27 0.2451(17) 1.0103(4) 0.5360(8) 0.0436(6) Uani d PD 0.6307(14) 1 B 1
H H27A 0.3358 1.0001 0.4678 0.065 Uiso calc PR 0.6307(14) 1 B 1
H H27B 0.3001 1.0565 0.5983 0.065 Uiso calc PR 0.6307(14) 1 B 1
H H27C 0.1397 1.0724 0.5167 0.065 Uiso calc PR 0.6307(14) 1 B 1
C C28 -0.011(2) 0.9852(4) 0.7455(11) 0.0438(6) Uani d PD 0.6307(14) 1 B 1
H H28A -0.0993 0.9593 0.8109 0.066 Uiso calc PR 0.6307(14) 1 B 1
H H28B -0.0696 1.0546 0.6942 0.066 Uiso calc PR 0.6307(14) 1 B 1
H H28C 0.0927 1.0317 0.7739 0.066 Uiso calc PR 0.6307(14) 1 B 1
O O21A 0.2898(4) 0.3693(3) 0.4810(2) 0.0553(9) Uani d PD 0.3693(14) 1 B 2
O O22A 0.0941(4) 0.3529(2) 0.6496(2) 0.0460(4) Uani d PD 0.3693(14) 1 B 2
N N21A 0.1980(6) 0.4378(3) 0.5611(3) 0.0429(5) Uani d PD 0.3693(14) 1 B 2
N N22A 0.0035(5) 0.4486(3) 0.7307(3) 0.0378(5) Uani d PD 0.3693(14) 1 B 2
C C21A 0.1658(12) 0.5802(3) 0.5904(5) 0.0316(5) Uani d PD 0.3693(14) 1 B 2
C C22A 0.0466(12) 0.5848(4) 0.6930(6) 0.0306(6) Uani d PD 0.3693(14) 1 B 2
C C23A -0.009(2) 0.7231(5) 0.7451(11) 0.0324(5) Uani d PD 0.3693(14) 1 B 2
H H23A -0.0942 0.7287 0.8125 0.039 Uiso calc PR 0.3693(14) 1 B 2
C C24A 0.064(2) 0.8489(5) 0.6960(9) 0.0307(8) Uani d PD 0.3693(14) 1 B 2
C C25A 0.1889(19) 0.8405(4) 0.5890(9) 0.0309(7) Uani d PD 0.3693(14) 1 B 2
C C26A 0.2345(19) 0.7090(5) 0.5356(8) 0.0349(5) Uani d PD 0.3693(14) 1 B 2
H H26A 0.3099 0.7040 0.4639 0.042 Uiso calc PR 0.3693(14) 1 B 2
C C27A -0.001(4) 0.9988(6) 0.7434(19) 0.0438(6) Uani d PD 0.3693(14) 1 B 2
H H27D -0.0709 0.9869 0.8192 0.066 Uiso calc PR 0.3693(14) 1 B 2
H H27E -0.0783 1.0494 0.6908 0.066 Uiso calc PR 0.3693(14) 1 B 2
H H27F 0.1053 1.0579 0.7512 0.066 Uiso calc PR 0.3693(14) 1 B 2
C C28A 0.249(3) 0.9819(5) 0.5302(13) 0.0436(6) Uani d PD 0.3693(14) 1 B 2
H H28D 0.3167 0.9589 0.4547 0.065 Uiso calc PR 0.3693(14) 1 B 2
H H28E 0.3284 1.0319 0.5777 0.065 Uiso calc PR 0.3693(14) 1 B 2
H H28F 0.1414 1.0470 0.5199 0.065 Uiso calc PR 0.3693(14) 1 B 2

loop_
_atom_site_aniso_label
_atom_site_aniso_U_11
_atom_site_aniso_U_22
_atom_site_aniso_U_33
_atom_site_aniso_U_12
_atom_site_aniso_U_13
_atom_site_aniso_U_23
O11 0.0643(12) 0.0414(12) 0.0560(11) -0.0170(9) 0.0009(9) 0.0123(9)
O12 0.0594(13) 0.0357(8) 0.0498(12) -0.0037(8) -0.0054(9) -0.0053(9)
N11 0.0439(14) 0.0415(10) 0.0320(15) -0.0057(10) -0.0036(11) 0.0046(13)
N12 0.0473(16) 0.0411(11) 0.0398(17) -0.0010(10) -0.0010(11) -0.0066(12)
C11 0.029(2) 0.0335(9) 0.032(3) -0.0026(8) -0.0034(14) 0.0020(10)
C12 0.034(2) 0.0318(10) 0.029(2) -0.0002(9) -0.0029(13) -0.0019(11)
C13 0.0373(19) 0.0417(15) 0.022(2) 0.0021(15) -0.0011(12) 0.0040(15)
C14 0.0319(9) 0.0315(11) 0.0282(16) 0.0038(12) -0.0128(12) 0.0095(11)
C15 0.0301(13) 0.0369(8) 0.0227(18) 0.0014(6) -0.0153(15) -0.0039(7)
C16 0.0346(13) 0.0444(11) 0.021(3) -0.0025(11) -0.0018(16) -0.0013(9)
C17 0.0433(9) 0.0352(16) 0.0542(15) -0.005(3) -0.0088(11) 0.0070(17)
C18 0.047(3) 0.0397(12) 0.0521(9) 0.0028(13) -0.0082(17) -0.0139(13)
O11A 0.0798(18) 0.0387(15) 0.0487(15) 0.0064(13) 0.0016(13) -0.0160(12)
O12A 0.0594(13) 0.0357(8) 0.0498(12) -0.0037(8) -0.0054(9) -0.0053(9)
N11A 0.0473(16) 0.0411(11) 0.0398(17) -0.0010(10) -0.0010(11) -0.0066(12)
N12A 0.0439(14) 0.0415(10) 0.0320(15) -0.0057(10) -0.0036(11) 0.0046(13)
C11A 0.034(2) 0.0318(10) 0.029(2) -0.0002(9) -0.0029(13) -0.0019(11)
C12A 0.029(2) 0.0335(9) 0.032(3) -0.0026(8) -0.0034(14) 0.0020(10)
C13A 0.0346(13) 0.0444(11) 0.021(3) -0.0025(11) -0.0018(16) -0.0013(9)
C14A 0.0301(13) 0.0369(8) 0.0227(18) 0.0014(6) -0.0153(15) -0.0039(7)
C15A 0.0319(9) 0.0315(11) 0.0282(16) 0.0038(12) -0.0128(12) 0.0095(11)
C16A 0.0373(19) 0.0417(15) 0.022(2) 0.0021(15) -0.0011(12) 0.0040(15)
C17A 0.047(3) 0.0397(12) 0.0521(9) 0.0028(13) -0.0082(17) -0.0139(13)
C18A 0.0433(9) 0.0352(16) 0.0542(15) -0.005(3) -0.0088(11) 0.0070(17)
O21 0.0670(11) 0.0369(10) 0.0545(10) -0.0137(8) 0.0024(8) 0.0118(8)
O22 0.0565(12) 0.0331(7) 0.0482(12) 0.0032(7) -0.0062(9) -0.0073(9)
N21 0.0438(13) 0.0352(9) 0.0345(14) -0.0012(9) -0.0056(10) 0.0008(12)
N22 0.0472(15) 0.0391(11) 0.0410(16) 0.0036(9) -0.0014(11) -0.0076(11)
C21 0.031(2) 0.0303(8) 0.030(2) 0.0000(7) -0.0038(12) 0.0007(9)
C22 0.033(2) 0.0321(9) 0.029(2) 0.0017(8) -0.0033(11) -0.0021(9)
C23 0.0352(18) 0.0410(13) 0.0272(19) -0.0003(14) 0.0006(11) 0.0011(12)
C24 0.0330(8) 0.0314(10) 0.0290(15) 0.0035(11) -0.0095(12) 0.0066(10)
C25 0.0322(9) 0.0327(7) 0.0288(17) 0.0010(5) -0.0107(14) -0.0042(6)
C26 0.031(2) 0.0384(9) 0.027(2) 0.0004(10) 0.0000(12) -0.0023(8)
C27 0.0439(10) 0.0337(14) 0.0538(11) -0.004(2) -0.0073(9) 0.0058(16)
C28 0.0439(17) 0.0363(10) 0.0512(10) 0.0012(13) -0.0052(9) -0.0114(13)
O21A 0.073(2) 0.0406(18) 0.0487(17) 0.0097(15) 0.0035(15) -0.0176(14)
O22A 0.0565(12) 0.0331(7) 0.0482(12) 0.0032(7) -0.0062(9) -0.0073(9)
N21A 0.0472(15) 0.0391(11) 0.0410(16) 0.0036(9) -0.0014(11) -0.0076(11)
N22A 0.0438(13) 0.0352(9) 0.0345(14) -0.0012(9) -0.0056(10) 0.0008(12)
C21A 0.033(2) 0.0321(9) 0.029(2) 0.0017(8) -0.0033(11) -0.0021(9)
C22A 0.031(2) 0.0303(8) 0.030(2) 0.0000(7) -0.0038(12) 0.0007(9)
C23A 0.031(2) 0.0384(9) 0.027(2) 0.0004(10) 0.0000(12) -0.0023(8)
C24A 0.0322(9) 0.0327(7) 0.0288(17) 0.0010(5) -0.0107(14) -0.0042(6)
C25A 0.0330(8) 0.0314(10) 0.0290(15) 0.0035(11) -0.0095(12) 0.0066(10)
C26A 0.0352(18) 0.0410(13) 0.0272(19) -0.0003(14) 0.0006(11) 0.0011(12)
C27A 0.0439(17) 0.0363(10) 0.0512(10) 0.0012(13) -0.0052(9) -0.0114(13)
C28A 0.0439(10) 0.0337(14) 0.0538(11) -0.004(2) -0.0073(9) 0.0058(16)

loop_
_atom_type_symbol
_atom_type_description
_atom_type_scat_dispersion_real
_atom_type_scat_dispersion_imag
_atom_type_scat_source
C C 0.0033 0.0016 'International Tables Vol C Tables 4.2.6.8 and 6.1.1.4'
H H 0.0000 0.0000 'International Tables Vol C Tables 4.2.6.8 and 6.1.1.4'
N N 0.0061 0.0033 'International Tables Vol C Tables 4.2.6.8 and 6.1.1.4'
O O 0.0106 0.0060 'International Tables Vol C Tables 4.2.6.8 and 6.1.1.4'

loop_
_geom_angle_atom_site_label_1
_geom_angle_atom_site_label_2
_geom_angle_atom_site_label_3
_geom_angle
N12 O12 N11 109.19(12)
O11 N11 C11 135.69(17)
O11 N11 O12 118.15(14)
C11 N11 O12 106.13(14)
C12 N12 O12 105.19(14)
N11 C11 C12 107.5(2)
N11 C11 C16 129.9(2)
C12 C11 C16 122.6(3)
N12 C12 C11 112.0(2)
N12 C12 C13 128.35(19)
C11 C12 C13 119.7(3)
C14 C13 C12 118.5(2)
C14 C13 H13 120.8
C12 C13 H13 120.8
C13 C14 C15 120.6(3)
C13 C14 C17 120.3(3)
C15 C14 C17 119.0(3)
C16 C15 C14 121.1(3)
C16 C15 C18 119.4(3)
C14 C15 C18 119.2(3)
C15 C16 C11 117.6(2)
C15 C16 H16 121.2
C11 C16 H16 121.2
C14 C17 H17A 109.5
C14 C17 H17B 109.5
H17A C17 H17B 109.5
C14 C17 H17C 109.5
H17A C17 H17C 109.5
H17B C17 H17C 109.5
C15 C18 H18A 109.5
C15 C18 H18B 109.5
H18A C18 H18B 109.5
C15 C18 H18C 109.5
H18A C18 H18C 109.5
H18B C18 H18C 109.5
N12A O12A N11A 109.18(12)
O11A N11A C11A 135.74(18)
O11A N11A O12A 118.12(14)
C11A N11A O12A 106.14(14)
C12A N12A O12A 105.19(14)
N11A C11A C12A 107.5(2)
N11A C11A C16A 129.9(2)
C12A C11A C16A 122.6(3)
N12A C12A C11A 112.0(2)
N12A C12A C13A 128.3(2)
C11A C12A C13A 119.6(3)
C14A C13A C12A 118.5(2)
C14A C13A H13A 120.8
C12A C13A H13A 120.8
C13A C14A C15A 120.5(3)
C13A C14A C17A 120.1(3)
C15A C14A C17A 118.9(3)
C16A C15A C14A 121.1(3)
C16A C15A C18A 119.4(3)
C14A C15A C18A 119.1(3)
C15A C16A C11A 117.6(2)
C15A C16A H16A 121.2
C11A C16A H16A 121.2
C14A C17A H17D 109.5
C14A C17A H17E 109.5
H17D C17A H17E 109.5
C14A C17A H17F 109.5
H17D C17A H17F 109.5
H17E C17A H17F 109.5
C15A C18A H18D 109.5
C15A C18A H18E 109.5
H18D C18A H18E 109.5
C15A C18A H18F 109.5
H18D C18A H18F 109.5
H18E C18A H18F 109.5
N22 O22 N21 109.16(11)
O21 N21 C21 135.65(17)
O21 N21 O22 118.19(13)
C21 N21 O22 106.15(14)
C22 N22 O22 105.21(14)
N21 C21 C22 107.5(2)
N21 C21 C26 129.9(2)
C22 C21 C26 122.6(3)
N22 C22 C21 112.0(2)
N22 C22 C23 128.38(19)
C21 C22 C23 119.6(3)
C24 C23 C22 118.5(2)
C24 C23 H23 120.8
C22 C23 H23 120.8
C23 C24 C25 120.6(3)
C23 C24 C27 120.3(3)
C25 C24 C27 119.0(3)
C26 C25 C24 121.1(3)
C26 C25 C28 119.5(3)
C24 C25 C28 119.2(3)
C25 C26 C21 117.5(2)
C25 C26 H26 121.2
C21 C26 H26 121.2
C24 C27 H27A 109.5
C24 C27 H27B 109.5
H27A C27 H27B 109.5
C24 C27 H27C 109.5
H27A C27 H27C 109.5
H27B C27 H27C 109.5
C25 C28 H28A 109.5
C25 C28 H28B 109.5
H28A C28 H28B 109.5
C25 C28 H28C 109.5
H28A C28 H28C 109.5
H28B C28 H28C 109.5
N22A O22A N21A 109.18(12)
O21A N21A C21A 135.78(18)
O21A N21A O22A 118.08(14)
C21A N21A O22A 106.13(14)
C22A N22A O22A 105.18(14)
N21A C21A C22A 107.5(2)
N21A C21A C26A 129.9(2)
C22A C21A C26A 122.5(3)
N22A C22A C21A 112.0(2)
N22A C22A C23A 128.4(2)
C21A C22A C23A 119.6(3)
C24A C23A C22A 118.5(2)
C24A C23A H23A 120.8
C22A C23A H23A 120.8
C23A C24A C25A 120.5(3)
C23A C24A C27A 120.2(3)
C25A C24A C27A 118.9(3)
C26A C25A C24A 121.1(3)
C26A C25A C28A 119.4(3)
C24A C25A C28A 119.1(3)
C25A C26A C21A 117.6(2)
C25A C26A H26A 121.2
C21A C26A H26A 121.2
C24A C27A H27D 109.5
C24A C27A H27E 109.5
H27D C27A H27E 109.5
C24A C27A H27F 109.5
H27D C27A H27F 109.5
H27E C27A H27F 109.5
C25A C28A H28D 109.5
C25A C28A H28E 109.5
H28D C28A H28E 109.5
C25A C28A H28F 109.5
H28D C28A H28F 109.5
H28E C28A H28F 109.5

loop_
_geom_bond_atom_site_label_1
_geom_bond_atom_site_label_2
_geom_bond_distance
O11 N11 1.2416(18)
O12 N12 1.3801(18)
O12 N11 1.4484(17)
N11 C11 1.338(3)
N12 C12 1.342(3)
C11 C12 1.4008(19)
C11 C16 1.409(3)
C12 C13 1.417(3)
C13 C14 1.373(4)
C13 H13 0.9500
C14 C15 1.4615(15)
C14 C17 1.503(5)
C15 C16 1.357(4)
C15 C18 1.505(4)
C16 H16 0.9500
C17 H17A 0.9800
C17 H17B 0.9800
C17 H17C 0.9800
C18 H18A 0.9800
C18 H18B 0.9800
C18 H18C 0.9800
O11A N11A 1.2415(19)
O12A N12A 1.3801(18)
O12A N11A 1.4485(18)
N11A C11A 1.338(3)
N12A C12A 1.342(3)
C11A C12A 1.4008(19)
C11A C16A 1.409(3)
C12A C13A 1.417(3)
C13A C14A 1.373(4)
C13A H13A 0.9500
C14A C15A 1.4620(15)
C14A C17A 1.504(5)
C15A C16A 1.356(4)
C15A C18A 1.505(4)
C16A H16A 0.9500
C17A H17D 0.9800
C17A H17E 0.9800
C17A H17F 0.9800
C18A H18D 0.9800
C18A H18E 0.9800
C18A H18F 0.9800
O21 N21 1.2415(18)
O22 N22 1.3802(18)
O22 N21 1.4482(17)
N21 C21 1.338(3)
N22 C22 1.342(3)
C21 C22 1.4006(19)
C21 C26 1.409(3)
C22 C23 1.417(3)
C23 C24 1.373(4)
C23 H23 0.9500
C24 C25 1.4616(15)
C24 C27 1.503(5)
C25 C26 1.356(4)
C25 C28 1.505(4)
C26 H26 0.9500
C27 H27A 0.9800
C27 H27B 0.9800
C27 H27C 0.9800
C28 H28A 0.9800
C28 H28B 0.9800
C28 H28C 0.9800
O21A N21A 1.2415(19)
O22A N22A 1.3801(18)
O22A N21A 1.4486(18)
N21A C21A 1.337(3)
N22A C22A 1.342(3)
C21A C22A 1.4008(19)
C21A C26A 1.409(3)
C22A C23A 1.417(3)
C23A C24A 1.373(4)
C23A H23A 0.9500
C24A C25A 1.4621(16)
C24A C27A 1.504(5)
C25A C26A 1.357(4)
C25A C28A 1.505(4)
C26A H26A 0.9500
C27A H27D 0.9800
C27A H27E 0.9800
C27A H27F 0.9800
C28A H28D 0.9800
C28A H28E 0.9800
C28A H28F 0.9800

loop_
_geom_torsion_atom_site_label_1
_geom_torsion_atom_site_label_2
_geom_torsion_atom_site_label_3
_geom_torsion_atom_site_label_4
_geom_torsion
N12 O12 N11 O11 178.5(2)
N12 O12 N11 C11 -0.1(4)
N11 O12 N12 C12 0.4(4)
O11 N11 C11 C12 -178.4(4)
O12 N11 C11 C12 -0.2(5)
O11 N11 C11 C16 4.3(10)
O12 N11 C11 C16 -177.6(7)
O12 N12 C12 C11 -0.6(6)
O12 N12 C12 C13 177.5(8)
N11 C11 C12 N12 0.5(7)
C16 C11 C12 N12 178.1(7)
N11 C11 C12 C13 -177.8(7)
C16 C11 C12 C13 -0.2(10)
N12 C12 C13 C14 -176.4(7)
C11 C12 C13 C14 1.6(12)
C12 C13 C14 C15 -0.8(12)
C12 C13 C14 C17 -175.9(9)
C13 C14 C15 C16 -1.6(10)
C17 C14 C15 C16 173.6(10)
C13 C14 C15 C18 -175.8(11)
C17 C14 C15 C18 -0.6(9)
C14 C15 C16 C11 2.9(11)
C18 C15 C16 C11 177.2(10)
N11 C11 C16 C15 174.9(7)
C12 C11 C16 C15 -2.1(12)
N12A O12A N11A O11A -179.7(3)
N12A O12A N11A C11A 0.4(6)
N11A O12A N12A C12A -0.9(6)
O11A N11A C11A C12A -179.7(6)
O12A N11A C11A C12A 0.2(8)
O11A N11A C11A C16A 2.1(16)
O12A N11A C11A C16A -178.0(11)
O12A N12A C12A C11A 1.0(8)
O12A N12A C12A C13A 177.4(10)
N11A C11A C12A N12A -0.8(10)
C16A C11A C12A N12A 177.6(10)
N11A C11A C12A C13A -177.5(9)
C16A C11A C12A C13A 0.8(14)
N12A C12A C13A C14A -174.3(10)
C11A C12A C13A C14A 1.8(16)
C12A C13A C14A C15A -3.2(16)
C12A C13A C14A C17A -175.5(13)
C13A C14A C15A C16A 2.1(13)
C17A C14A C15A C16A 174.5(15)
C13A C14A C15A C18A -170.9(14)
C17A C14A C15A C18A 1.5(13)
C14A C15A C16A C11A 0.5(16)
C18A C15A C16A C11A 173.5(13)
N11A C11A C16A C15A 176.0(10)
C12A C11A C16A C15A -2.0(17)
N22 O22 N21 O21 -179.6(2)
N22 O22 N21 C21 -0.3(4)
N21 O22 N22 C22 0.2(3)
O21 N21 C21 C22 179.3(4)
O22 N21 C21 C22 0.2(5)
O21 N21 C21 C26 -1.5(10)
O22 N21 C21 C26 179.4(7)
O22 N22 C22 C21 -0.1(5)
O22 N22 C22 C23 -179.0(6)
N21 C21 C22 N22 -0.1(6)
C26 C21 C22 N22 -179.4(7)
N21 C21 C22 C23 178.9(6)
C26 C21 C22 C23 -0.3(9)
N22 C22 C23 C24 176.9(6)
C21 C22 C23 C24 -2.0(10)
C22 C23 C24 C25 1.5(10)
C22 C23 C24 C27 176.6(8)
C23 C24 C25 C26 1.4(9)
C27 C24 C25 C26 -173.8(9)
C23 C24 C25 C28 176.6(10)
C27 C24 C25 C28 1.5(9)
C24 C25 C26 C21 -3.5(11)
C28 C25 C26 C21 -178.8(9)
N21 C21 C26 C25 -176.0(7)
C22 C21 C26 C25 3.1(11)
N22A O22A N21A O21A 179.5(4)
N22A O22A N21A C21A -0.6(7)
N21A O22A N22A C22A 1.0(7)
O21A N21A C21A C22A 179.8(8)
O22A N21A C21A C22A 0.0(10)
O21A N21A C21A C26A -1.3(18)
O22A N21A C21A C26A 178.8(12)
O22A N22A C22A C21A -1.1(10)
O22A N22A C22A C23A -179.1(13)
N21A C21A C22A N22A 0.7(12)
C26A C21A C22A N22A -178.3(11)
N21A C21A C22A C23A 178.9(12)
C26A C21A C22A C23A 0.0(18)
N22A C22A C23A C24A 174.6(13)
C21A C22A C23A C24A -3(2)
C22A C23A C24A C25A 3(2)
C22A C23A C24A C27A 175.5(17)
C23A C24A C25A C26A 0.3(16)
C27A C24A C25A C26A -172.2(18)
C23A C24A C25A C28A 172.9(17)
C27A C24A C25A C28A 0.4(15)
C24A C25A C26A C21A -3.5(18)
C28A C25A C26A C21A -176.1(15)
N21A C21A C26A C25A -175.3(12)
C22A C21A C26A C25A 3.4(19)
